data_2210785
loop_
_publ_author_name
'San-Jun Peng'
'Hai-Yun Hou'

_publ_section_title {4-Chloro-2-[(<i>E</i>)-2-(dimethylamino)ethyliminomethyl]phenolato}thiocyanatocobalt(II)
_journal_coeditor_code SJ2117
_journal_issue 10
_journal_name_full 'Acta Crystallographica Section E'
_journal_page_first m2535
_journal_page_last m2537
_journal_paper_doi 10.1107/S1600536806035550
_journal_volume 62
_journal_year 2006
_chemical_formula_iupac '[Co (C11 H14 Cl N2 O) (N1 C1 S1)]'
_chemical_formula_moiety 'C12 H14 Cl Co N3 O S'
_chemical_formula_sum 'C12 H14 Cl Co N3 O S'
_chemical_formula_weight 342.70
_chemical_name_systematic
;
{4-Chloro-2-[(E)-2-
(dimethylamino)ethyliminomethyl]phenolato}thiocyanatocobalt(II)
;
_space_group_IT_number 62
_symmetry_cell_setting orthorhombic
_symmetry_space_group_name_Hall '-P 2ac 2n'
_symmetry_space_group_name_H-M 'P n m a'
_atom_sites_solution_hydrogens geom
_atom_sites_solution_primary direct
_atom_sites_solution_secondary difmap
_audit_creation_method SHELXL-97
_cell_angle_alpha 90.00
_cell_angle_beta 90.00
_cell_angle_gamma 90.00
_cell_formula_units_Z 4
_cell_length_a 19.1450(10)
_cell_length_b 6.7320(10)
_cell_length_c 11.310(2)
_cell_measurement_reflns_used 2989
_cell_measurement_temperature 293(2)
_cell_measurement_theta_max 24.7
_cell_measurement_theta_min 2.4
_cell_volume 1457.7(3)
_computing_cell_refinement 'SAINT (Bruker, 2000)'
_computing_data_collection 'SMART (Bruker, 2000)'
_computing_data_reduction SAINT
_computing_molecular_graphics SHELXTL
_computing_publication_material SHELXTL
_computing_structure_refinement SHELXTL
_computing_structure_solution 'SHELXTL (Bruker, 2000)'
_diffrn_ambient_temperature 293(2)
_diffrn_measured_fraction_theta_full 0.971
_diffrn_measured_fraction_theta_max 0.971
_diffrn_measurement_device_type 'Bruker SMART APEX CCD area-detector'
_diffrn_measurement_method \w
_diffrn_radiation_monochromator graphite
_diffrn_radiation_source 'fine-focus sealed tube'
_diffrn_radiation_type MoK\a
_diffrn_radiation_wavelength 0.71073
_diffrn_reflns_av_R_equivalents 0.0352
_diffrn_reflns_av_sigmaI/netI 0.0268
_diffrn_reflns_limit_h_max 24
_diffrn_reflns_limit_h_min -24
_diffrn_reflns_limit_k_max 8
_diffrn_reflns_limit_k_min -9
_diffrn_reflns_limit_l_max 15
_diffrn_reflns_limit_l_min -15
_diffrn_reflns_number 12369
_diffrn_reflns_theta_full 28.46
_diffrn_reflns_theta_max 28.46
_diffrn_reflns_theta_min 2.09
_diffrn_standards_number 0
_exptl_absorpt_coefficient_mu 1.498
_exptl_absorpt_correction_T_max 0.8896
_exptl_absorpt_correction_T_min 0.7956
_exptl_absorpt_correction_type multi-scan
_exptl_absorpt_process_details '(SADABS; Bruker, 2000)'
_exptl_crystal_colour brown
_exptl_crystal_density_diffrn 1.562
_exptl_crystal_density_method 'not measured'
_exptl_crystal_description block
_exptl_crystal_F_000 700
_exptl_crystal_size_max 0.16
_exptl_crystal_size_mid 0.11
_exptl_crystal_size_min 0.08
_refine_diff_density_max 0.537
_refine_diff_density_min -0.777
_refine_ls_extinction_method none
_refine_ls_goodness_of_fit_ref 1.054
_refine_ls_hydrogen_treatment constr
_refine_ls_matrix_type full
_refine_ls_number_parameters 115
_refine_ls_number_reflns 1930
_refine_ls_number_restraints 0
_refine_ls_restrained_S_all 1.054
_refine_ls_R_factor_all 0.0557
_refine_ls_R_factor_gt 0.0413
_refine_ls_shift/su_max 0.000
_refine_ls_shift/su_mean 0.000
_refine_ls_structure_factor_coef Fsqd
_refine_ls_weighting_details 'calc w=1/[\s^2^(Fo^2^)+(0.0546P)^2^+0.8561P] where P=(Fo^2^+2Fc^2^)/3'
_refine_ls_weighting_scheme calc
_refine_ls_wR_factor_gt 0.1060
_refine_ls_wR_factor_ref 0.1141
_reflns_number_gt 1516
_reflns_number_total 1930
_reflns_threshold_expression I>2\s(I)
_cod_data_source_file sj2117.cif
_cod_data_source_block I
_cod_database_code 2210785
_cod_database_fobs_code 2210785

loop_
_symmetry_equiv_pos_as_xyz
'x, y, z'
'-x+1/2, -y, z+1/2'
'-x, y+1/2, -z'
'x+1/2, -y+1/2, -z+1/2'
'-x, -y, -z'
'x-1/2, y, -z-1/2'
'x, -y-1/2, z'
'-x-1/2, y-1/2, z-1/2'

loop_
_atom_site_type_symbol
_atom_site_label
_atom_site_fract_x
_atom_site_fract_y
_atom_site_fract_z
_atom_site_U_iso_or_equiv
_atom_site_adp_type
_atom_site_calc_flag
_atom_site_refinement_flags
_atom_site_occupancy
Co Co1 0.31614(2) 0.2500 0.13808(4) 0.04042(17) Uani d S 1
S S1 0.08089(7) 0.2500 0.04153(15) 0.1212(8) Uani d S 1
Cl Cl1 0.65295(6) 0.2500 -0.15148(10) 0.0667(3) Uani d S 1
O O1 0.35761(13) 0.2500 -0.0148(2) 0.0521(7) Uani d S 1
N N1 0.40459(16) 0.2500 0.2172(3) 0.0532(8) Uani d S 1
N N2 0.27484(18) 0.2500 0.3063(3) 0.0688(10) Uani d S 1
N N3 0.22356(18) 0.2500 0.0709(4) 0.0757(12) Uani d S 1
C C1 0.42420(17) 0.2500 -0.0403(3) 0.0424(8) Uani d S 1
C C2 0.4440(2) 0.2500 -0.1607(4) 0.0560(10) Uani d S 1
H H2 0.4096 0.2500 -0.2187 0.067 Uiso calc SR 1
C C3 0.5132(2) 0.2500 -0.1941(4) 0.0551(10) Uani d S 1
H H3 0.5251 0.2500 -0.2738 0.066 Uiso calc SR 1
C C4 0.56472(19) 0.2500 -0.1091(4) 0.0480(9) Uani d S 1
C C5 0.54856(18) 0.2500 0.0080(3) 0.0440(8) Uani d S 1
H H5 0.5841 0.2500 0.0640 0.053 Uiso calc SR 1
C C6 0.47843(17) 0.2500 0.0448(3) 0.0406(7) Uani d S 1
C C7 0.46536(19) 0.2500 0.1689(3) 0.0482(9) Uani d S 1
H H7 0.5039 0.2500 0.2189 0.058 Uiso calc SR 1
C C8 0.3991(3) 0.2500 0.3458(4) 0.093(2) Uani d S 1
H H8A 0.4026 0.3831 0.3747 0.111 Uiso d PR 0.50
H H8B 0.4370 0.1749 0.3784 0.111 Uiso d PR 0.50
C C9 0.3345(3) 0.1692(12) 0.3815(5) 0.070(2) Uani d P 0.50
H H9A 0.3364 0.0280 0.3734 0.084 Uiso d PR 0.50
H H9B 0.3261 0.1997 0.4630 0.084 Uiso d PR 0.50
C C10 0.2310(3) 0.0766(6) 0.3285(4) 0.1037(15) Uani d . 1
H H10A 0.2170 0.0753 0.4100 0.156 Uiso calc R 1
H H10B 0.2568 -0.0420 0.3111 0.156 Uiso calc R 1
H H10C 0.1903 0.0825 0.2791 0.156 Uiso calc R 1
C C11 0.1645(2) 0.2500 0.0591(4) 0.0694(13) Uani d S 1

loop_
_atom_site_aniso_label
_atom_site_aniso_U_11
_atom_site_aniso_U_22
_atom_site_aniso_U_33
_atom_site_aniso_U_12
_atom_site_aniso_U_13
_atom_site_aniso_U_23
Co1 0.0273(2) 0.0557(3) 0.0383(3) 0.000 0.00536(18) 0.000
S1 0.0365(6) 0.246(2) 0.0812(10) 0.000 0.0034(6) 0.000
Cl1 0.0446(5) 0.0837(8) 0.0718(7) 0.000 0.0212(5) 0.000
O1 0.0339(12) 0.0771(19) 0.0453(14) 0.000 0.0029(11) 0.000
N1 0.0411(16) 0.078(2) 0.0404(16) 0.000 0.0046(13) 0.000
N2 0.0452(18) 0.111(3) 0.050(2) 0.000 0.0141(16) 0.000
N3 0.0393(18) 0.123(4) 0.064(2) 0.000 0.0031(17) 0.000
C1 0.0359(16) 0.0479(19) 0.0434(19) 0.000 0.0018(14) 0.000
C2 0.050(2) 0.074(3) 0.044(2) 0.000 -0.0004(17) 0.000
C3 0.056(2) 0.066(3) 0.042(2) 0.000 0.0098(18) 0.000
C4 0.0386(18) 0.052(2) 0.053(2) 0.000 0.0120(16) 0.000
C5 0.0383(17) 0.0455(19) 0.048(2) 0.000 0.0031(15) 0.000
C6 0.0367(16) 0.0417(18) 0.0433(18) 0.000 0.0034(14) 0.000
C7 0.0364(18) 0.062(2) 0.046(2) 0.000 -0.0017(15) 0.000
C8 0.054(3) 0.181(7) 0.043(2) 0.000 0.006(2) 0.000
C9 0.053(3) 0.110(6) 0.047(3) 0.001(3) 0.009(2) 0.012(3)
C10 0.133(4) 0.077(3) 0.101(3) 0.017(3) 0.065(3) 0.020(2)
C11 0.040(2) 0.120(4) 0.048(2) 0.000 0.0069(18) 0.000

loop_
_atom_type_symbol
_atom_type_description
_atom_type_scat_dispersion_real
_atom_type_scat_dispersion_imag
_atom_type_scat_source
C C 0.0033 0.0016 'International Tables Vol C Tables 4.2.6.8 and 6.1.1.4'
H H 0.0000 0.0000 'International Tables Vol C Tables 4.2.6.8 and 6.1.1.4'
N N 0.0061 0.0033 'International Tables Vol C Tables 4.2.6.8 and 6.1.1.4'
O O 0.0106 0.0060 'International Tables Vol C Tables 4.2.6.8 and 6.1.1.4'
S S 0.1246 0.1234 'International Tables Vol C Tables 4.2.6.8 and 6.1.1.4'
Cl Cl 0.1484 0.1585 'International Tables Vol C Tables 4.2.6.8 and 6.1.1.4'
Co Co 0.3494 0.9721 'International Tables Vol C Tables 4.2.6.8 and 6.1.1.4'

loop_
_geom_angle_atom_site_label_1
_geom_angle_atom_site_label_2
_geom_angle_atom_site_label_3
_geom_angle_site_symmetry_1
_geom_angle_site_symmetry_3
_geom_angle
_geom_angle_publ_flag
O1 Co1 N1 . . 93.20(12) y
O1 Co1 N3 . . 91.45(14) y
N1 Co1 N3 . . 175.36(14) y
O1 Co1 N2 . . 177.91(13) y
N1 Co1 N2 . . 84.72(14) y
N3 Co1 N2 . . 90.64(15) y
C1 O1 Co1 . . 127.4(2) n
C7 N1 C8 . . 119.3(4) n
C7 N1 Co1 . . 127.0(3) n
C8 N1 Co1 . . 113.7(3) n
C10 N2 C10 . 7_565 106.2(4) n
C10 N2 C9 . 7_565 128.3(4) n
C10 N2 C9 7_565 7_565 92.8(3) n
C10 N2 C9 . . 92.8(3) n
C10 N2 C9 7_565 . 128.3(4) n
C10 N2 Co1 . . 112.3(2) n
C10 N2 Co1 7_565 . 112.3(2) n
C9 N2 Co1 7_565 . 103.2(3) n
C9 N2 Co1 . . 103.2(3) n
C11 N3 Co1 . . 163.5(4) n
O1 C1 C2 . . 118.3(3) n
O1 C1 C6 . . 124.4(3) n
C2 C1 C6 . . 117.3(3) n
C3 C2 C1 . . 121.5(4) n
C3 C2 H2 . . 119.3 n
C1 C2 H2 . . 119.3 n
C2 C3 C4 . . 119.8(4) n
C2 C3 H3 . . 120.1 n
C4 C3 H3 . . 120.1 n
C5 C4 C3 . . 121.1(3) n
C5 C4 Cl1 . . 119.0(3) n
C3 C4 Cl1 . . 119.9(3) n
C4 C5 C6 . . 120.4(3) n
C4 C5 H5 . . 119.8 n
C6 C5 H5 . . 119.8 n
C5 C6 C1 . . 119.9(3) n
C5 C6 C7 . . 117.4(3) n
C1 C6 C7 . . 122.7(3) n
N1 C7 C6 . . 125.3(3) n
N1 C7 H7 . . 117.4 n
C6 C7 H7 . . 117.4 n
C9 C8 C9 . 7_565 45.4(6) n
C9 C8 N1 . . 110.4(4) n
C9 C8 N1 7_565 . 110.4(4) n
C9 C8 H8A . . 108.9 n
C9 C8 H8A 7_565 . 66.5 n
N1 C8 H8A . . 109.7 n
C9 C8 H8B . . 110.5 n
C9 C8 H8B 7_565 . 139.2 n
N1 C8 H8B . . 109.3 n
H8A C8 H8B . . 108.0 n
C9 C9 C8 7_565 . 67.3(3) n
C9 C9 N2 7_565 . 69.1(3) n
C8 C9 N2 . . 111.1(5) n
C9 C9 H9A 7_565 . 174.1 n
C8 C9 H9A . . 108.8 n
N2 C9 H9A . . 109.3 n
C9 C9 H9B 7_565 . 77.6 n
C8 C9 H9B . . 109.9 n
N2 C9 H9B . . 109.6 n
H9A C9 H9B . . 108.1 n
N2 C10 H10A . . 109.5 n
N2 C10 H10B . . 109.5 n
H10A C10 H10B . . 109.5 n
N2 C10 H10C . . 109.5 n
H10A C10 H10C . . 109.5 n
H10B C10 H10C . . 109.5 n
N3 C11 S1 . . 179.7(4) n

loop_
_geom_bond_atom_site_label_1
_geom_bond_atom_site_label_2
_geom_bond_site_symmetry_2
_geom_bond_distance
_geom_bond_publ_flag
Co1 O1 . 1.903(3) y
Co1 N1 . 1.915(3) y
Co1 N3 . 1.929(4) y
Co1 N2 . 2.060(4) y
S1 C11 . 1.614(4) n
Cl1 C4 . 1.756(4) n
O1 C1 . 1.307(4) n
N1 C7 . 1.285(5) n
N1 C8 . 1.458(5) n
N2 C10 . 1.460(4) n
N2 C10 7_565 1.460(4) n
N2 C9 7_565 1.524(7) n
N2 C9 . 1.524(7) n
N3 C11 . 1.138(5) n
C1 C2 . 1.414(5) n
C1 C6 . 1.416(5) n
C2 C3 . 1.377(5) n
C2 H2 . 0.9300 n
C3 C4 . 1.377(6) n
C3 H3 . 0.9300 n
C4 C5 . 1.359(5) n
C5 C6 . 1.406(5) n
C5 H5 . 0.9300 n
C6 C7 . 1.425(5) n
C7 H7 . 0.9300 n
C8 C9 . 1.411(7) n
C8 C9 7_565 1.411(7) n
C8 H8A . 0.9562 n
C8 H8B . 0.9584 n
C9 C9 7_565 1.088(16) n
C9 H9A . 0.9558 n
C9 H9B . 0.9586 n
C10 H10A . 0.9600 n
C10 H10B . 0.9600 n
C10 H10C . 0.9600 n
